data_4128802
loop_
_publ_author_name
'Nakanishi, Takumi'
'Hori, Yuta'
'Sato, Hiroyasu'
'Wu, Shu-Qi'
'Okazawa, Atsushi'
'Kojima, Norimichi'
'Yamamoto, Takashi'
'Einaga, Yasuaki'
'Hayami, Shinya'
'Horie, Yusuke'
'Okajima, Hajime'
'Sakamoto, Akira'
'Shiota, Yoshihito'
'Yoshizawa, Kazunari'
'Sato, Osamu'

_publ_section_title
;
 Observation of Proton Transfer Coupled Spin Transition and Trapping of
 Photoinduced Metastable Proton Transfer State in an Fe(II) Complex.
;
_journal_issue 36
_journal_name_full 'Journal of the American Chemical Society'
_journal_page_first 14384
_journal_page_last 14393
_journal_paper_doi 10.1021/jacs.9b07204
_journal_volume 141
_journal_year 2019
_chemical_formula_moiety '2(As F6), C36 H26 Cl2 Fe N8 O2'
_chemical_formula_sum 'C36 H26 As2 Cl2 F12 Fe N8 O2'
_chemical_formula_weight 1107.24
_space_group_crystal_system monoclinic
_space_group_IT_number 14
_space_group_name_Hall '-P 2yn'
_space_group_name_H-M_alt 'P 1 21/n 1'
_atom_sites_solution_hydrogens geom
_atom_sites_solution_primary dual
_audit_creation_date 2018-03-27
_audit_creation_method
;
Olex2 1.2
(compiled 2017.08.10 svn.r3458 for OlexSys, GUI svn.r5381)
;
_cell_angle_alpha 90
_cell_angle_beta 117.852(8)
_cell_angle_gamma 90
_cell_formula_units_Z 4
_cell_length_a 16.8192(11)
_cell_length_b 15.8059(8)
_cell_length_c 17.0759(11)
_cell_measurement_reflns_used 6430
_cell_measurement_temperature 25
_cell_measurement_theta_max 29.3160
_cell_measurement_theta_min 2.5580
_cell_volume 4013.6(5)
_computing_cell_refinement 'CrysAlisPro 1.171.39.30t (Rigaku OD, 2017)'
_computing_data_collection 'CrysAlisPro 1.171.39.30t (Rigaku OD, 2017)'
_computing_data_reduction 'CrysAlisPro 1.171.39.30t (Rigaku OD, 2017)'
_computing_molecular_graphics 'Olex2 (Dolomanov et al., 2009)'
_computing_publication_material 'Olex2 (Dolomanov et al., 2009)'
_computing_structure_refinement 'ShelXL (Sheldrick, 2015)'
_computing_structure_solution 'ShelXT (Sheldrick, 2015)'
_diffrn_ambient_temperature 25
_diffrn_detector 'Rigaku HyPix-6000 area detector'
_diffrn_detector_area_resol_mean 10.0
_diffrn_detector_type 'HPC area detector'
_diffrn_measured_fraction_theta_full 0.999
_diffrn_measured_fraction_theta_max 0.999
_diffrn_measurement_details
;
List of Runs (angles in degrees, time in seconds):

  # Type    Start    End  Width  t~exp~   \w     \q     \k     \f   Frames
--------------------------------------------------------------------------
  1  \w    -80.00 100.00   0.50   14.00    --   10.00  45.00   0.00  360
  2  \w    -80.00 100.00   0.50   14.00    --   10.00  45.00  90.00  360
;
_diffrn_measurement_device 'four-circle diffractometer'
_diffrn_measurement_device_type 'Rigaku XtaLAB Synergy-Custom'
_diffrn_measurement_method '\w scans'
_diffrn_radiation_monochromator 'multi-layer mirror optics'
_diffrn_radiation_probe x-ray
_diffrn_radiation_type MoK\a
_diffrn_radiation_wavelength 0.71073
_diffrn_reflns_av_R_equivalents 0.0866
_diffrn_reflns_av_unetI/netI 0.0748
_diffrn_reflns_Laue_measured_fraction_full 0.999
_diffrn_reflns_Laue_measured_fraction_max 0.999
_diffrn_reflns_limit_h_max 20
_diffrn_reflns_limit_h_min -19
_diffrn_reflns_limit_k_max 19
_diffrn_reflns_limit_k_min -19
_diffrn_reflns_limit_l_max 19
_diffrn_reflns_limit_l_min -20
_diffrn_reflns_number 34920
_diffrn_reflns_point_group_measured_fraction_full 0.999
_diffrn_reflns_point_group_measured_fraction_max 0.999
_diffrn_reflns_theta_full 25.242
_diffrn_reflns_theta_max 25.349
_diffrn_reflns_theta_min 2.577
_diffrn_source 'rotating anode X-ray generator'
_diffrn_source_type micromax007
_exptl_absorpt_coefficient_mu 2.248
_exptl_absorpt_correction_T_max 1.00000
_exptl_absorpt_correction_T_min 0.45713
_exptl_absorpt_correction_type multi-scan
_exptl_absorpt_process_details
;
CrysAlisPro 1.171.39.30t (Rigaku Oxford Diffraction, 2017)
Empirical absorption correction using spherical harmonics,
 implemented in SCALE3 ABSPACK scaling algorithm.
;
_exptl_crystal_colour black
_exptl_crystal_colour_primary black
_exptl_crystal_density_diffrn 1.832
_exptl_crystal_description plate
_exptl_crystal_F_000 2192
_exptl_crystal_size_max 0.2
_exptl_crystal_size_mid 0.1
_exptl_crystal_size_min 0.01
_refine_diff_density_max 2.591
_refine_diff_density_min -2.216
_refine_diff_density_rms 0.135
_refine_ls_extinction_method none
_refine_ls_goodness_of_fit_ref 1.037
_refine_ls_hydrogen_treatment constr
_refine_ls_matrix_type full
_refine_ls_number_parameters 632
_refine_ls_number_reflns 7345
_refine_ls_number_restraints 318
_refine_ls_restrained_S_all 1.020
_refine_ls_R_factor_all 0.1062
_refine_ls_R_factor_gt 0.0655
_refine_ls_shift/su_max 0.001
_refine_ls_shift/su_mean 0.000
_refine_ls_structure_factor_coef Fsqd
_refine_ls_weighting_details 'w=1/[\s^2^(Fo^2^)+(0.0349P)^2^+30.4060P] where P=(Fo^2^+2Fc^2^)/3'
_refine_ls_weighting_scheme calc
_refine_ls_wR_factor_gt 0.1285
_refine_ls_wR_factor_ref 0.1489
_reflns_Friedel_coverage 0.000
_reflns_number_gt 5060
_reflns_number_total 7345
_reflns_threshold_expression 'I > 2\s(I)'
_cod_data_source_file ja9b07204_si_005.cif
_cod_data_source_block '[1Cl](As)_25K_Light'
_cod_database_code 4128802
_shelx_shelxl_version_number 2018/1
_shelx_space_group_comment
;
The symmetry employed for this shelxl refinement is uniquely defined
by the following loop, which should always be used as a source of
symmetry information in preference to the above space-group names.
They are only intended as comments.
;
_olex2_refinement_description
;
1. Fixed Uiso
 At 1.2 times of:
  All C(H) groups, All N(H) groups
2. Restrained distances
 As2-F8 \\sim As3-F9 \\sim As2-F10 \\sim As2-F12 \\sim As3-F13 \\sim As2-F14
\\sim As3-F15 \\sim As2-F16 ~
 As2-F17 \\sim As3-F11 \\sim As3-F7 \\sim As3-F18
 with sigma of 0.02
3. Uiso/Uaniso restraints and constraints
F16 \\sim As2 \\sim F12 \\sim F14 \\sim F10 \\sim F17 \\sim F8: within 2A with
sigma of 0.04 and sigma for terminal atoms of 0.08
F15 \\sim As3 \\sim F18 \\sim F13 \\sim F11 \\sim F7 \\sim F9: within 2A with
sigma of 0.04 and sigma for terminal atoms of 0.08
C28 \\sim C26 \\sim C25 \\sim N8 \\sim C29: within 2A with sigma of 0.01 and
sigma for terminal atoms of 0.01
Uanis(C27) \\sim Ueq: with sigma of 0.01 and sigma for terminal atoms of 0.02
4. Rigid body (RIGU) restrains
 F16, As2, F17, F12, F8, F10, F14
 with sigma for 1-2 distances of 0.004 and sigma for 1-3 distances of 0.004
 F15, As3, F7, F13, F11, F18, F9
 with sigma for 1-2 distances of 0.004 and sigma for 1-3 distances of 0.004
 C29, N8, C25, C26, C27, C28
 with sigma for 1-2 distances of 0.004 and sigma for 1-3 distances of 0.004
5. Others
 Sof(F15)=Sof(F7)=Sof(As3)=Sof(F13)=Sof(F11)=Sof(F18)=Sof(F9)=1-FVAR(1)
 Sof(As2)=Sof(F17)=Sof(F16)=Sof(F12)=Sof(F8)=Sof(F10)=Sof(F14)=FVAR(1)
6.a Aromatic/amide H refined with riding coordinates:
 N7(H7), N3(H3), C32(H32), C8(H8), C3(H3a), C4(H4), C33(H33), C2(H2), C1(H1),
 C14(H14), C9(H9), C26(H26), C10(H10), C34(H34), C16(H16), C11(H11), C17(H17),
 C29(H29), C35(H35), C19(H19), C15(H15), C22(H22), C20(H20), C21(H21), C27(H27),
  C28(H28)
;
_olex2_submission_special_instructions 'No special instructions were received'
_oxdiff_exptl_absorpt_empirical_details
;
Empirical correction (ABSPACK) includes:
- Absorption correction using spherical harmonics
- Frame scaling
;

loop_
_space_group_symop_operation_xyz
'x, y, z'
'-x+1/2, y+1/2, -z+1/2'
'-x, -y, -z'
'x-1/2, -y-1/2, z-1/2'

loop_
_atom_site_label
_atom_site_type_symbol
_atom_site_fract_x
_atom_site_fract_y
_atom_site_fract_z
_atom_site_U_iso_or_equiv
_atom_site_adp_type
_atom_site_occupancy
_atom_site_site_symmetry_order
_atom_site_calc_flag
_atom_site_refinement_flags_posn
_atom_site_refinement_flags_adp
_atom_site_refinement_flags_occupancy
_atom_site_disorder_assembly
_atom_site_disorder_group
As1 As 0.64423(4) 0.86000(4) 0.51490(4) 0.02549(19) Uani 1 1 d . . . . .
Fe1 Fe 0.57769(6) 0.68104(6) 0.76172(6) 0.0210(2) Uani 1 1 d . . . . .
As2 As 0.66903(15) 0.88445(13) 1.07192(14) 0.0216(4) Uani 0.664(6) 1 d D U P A 1
Cl2 Cl 0.61040(14) 0.58299(11) 0.44336(13) 0.0382(5) Uani 1 1 d . . . . .
Cl1 Cl 0.32485(18) 0.49312(14) 0.8424(3) 0.0985(12) Uani 1 1 d . . . . .
O2 O 0.4948(2) 0.6557(3) 0.6270(3) 0.0177(9) Uani 1 1 d . . . . .
O1 O 0.5706(3) 0.5623(3) 0.8165(3) 0.0245(10) Uani 1 1 d . . . . .
F4 F 0.5604(3) 0.9326(3) 0.4761(3) 0.0484(12) Uani 1 1 d . . . . .
N6 N 0.6629(3) 0.6463(3) 0.7072(3) 0.0203(12) Uani 1 1 d . . . . .
N1 N 0.5440(3) 0.8138(3) 0.7551(3) 0.0226(12) Uani 1 1 d . . . . .
F17 F 0.6093(5) 0.9773(5) 1.0312(6) 0.0340(19) Uani 0.664(6) 1 d D U P A 1
N7 N 0.6214(3) 0.6272(3) 0.6191(3) 0.0182(11) Uani 1 1 d . . . . .
H7 H 0.650884 0.613056 0.589927 0.022 Uiso 1 1 calc R . . . .
N2 N 0.4719(3) 0.6906(3) 0.7957(3) 0.0230(12) Uani 1 1 d . . . . .
N3 N 0.4516(3) 0.6172(3) 0.8254(3) 0.0245(12) Uani 1 1 d . . . . .
H3 H 0.405646 0.612650 0.836498 0.029 Uiso 1 1 calc R . . . .
F6 F 0.6945(3) 0.9092(3) 0.4618(3) 0.0607(15) Uani 1 1 d . . . . .
F2 F 0.5838(3) 0.7974(4) 0.4257(3) 0.0657(16) Uani 1 1 d . . . . .
F3 F 0.5912(4) 0.8083(3) 0.5664(3) 0.0651(15) Uani 1 1 d . . . . .
F16 F 0.7279(4) 0.7905(3) 1.1108(4) 0.0200(13) Uani 0.664(6) 1 d D U P A 1
F1 F 0.7285(3) 0.7859(3) 0.5522(4) 0.082(2) Uani 1 1 d . . . . .
F12 F 0.6135(4) 0.8653(4) 1.1327(4) 0.0264(14) Uani 0.664(6) 1 d D U P A 1
N4 N 0.3106(4) 0.7035(4) 0.8087(4) 0.0347(15) Uani 1 1 d . . . . .
F8 F 0.7237(4) 0.9019(4) 1.0093(4) 0.0329(17) Uani 0.664(6) 1 d D U P A 1
N5 N 0.7122(4) 0.6994(3) 0.8644(4) 0.0348(15) Uani 1 1 d . . . . .
N8 N 0.7878(4) 0.5940(4) 0.6450(4) 0.0334(13) Uani 1 1 d . U . . .
F10 F 0.7521(4) 0.9389(3) 1.1587(4) 0.0298(15) Uani 0.664(6) 1 d D U P A 1
C30 C 0.5310(4) 0.6319(4) 0.5810(4) 0.0159(13) Uani 1 1 d . . . . .
F14 F 0.5858(3) 0.8289(4) 0.9832(3) 0.0325(16) Uani 0.664(6) 1 d D U P A 1
C13 C 0.5002(4) 0.4707(4) 0.8748(4) 0.0225(14) Uani 1 1 d . . . . .
C6 C 0.4334(4) 0.7621(4) 0.7938(4) 0.0234(15) Uani 1 1 d . . . . .
C24 C 0.7503(4) 0.6549(4) 0.7523(4) 0.0249(15) Uani 1 1 d . . . . .
C12 C 0.5085(4) 0.5521(4) 0.8363(4) 0.0209(14) Uani 1 1 d . . . . .
C31 C 0.4728(4) 0.6107(4) 0.4856(4) 0.0180(13) Uani 1 1 d . . . . .
C7 C 0.3612(4) 0.7733(4) 0.8193(4) 0.0241(15) Uani 1 1 d . . . . .
C32 C 0.3804(4) 0.6108(4) 0.4598(4) 0.0251(15) Uani 1 1 d . . . . .
H32 H 0.360813 0.622320 0.502631 0.030 Uiso 1 1 calc R . . . .
C8 C 0.3467(5) 0.8478(4) 0.8540(5) 0.0309(16) Uani 1 1 d . . . . .
H8 H 0.385665 0.894966 0.865419 0.037 Uiso 1 1 calc R . . . .
C3 C 0.4613(5) 0.9696(5) 0.6977(4) 0.0338(17) Uani 1 1 d . . . . .
H3A H 0.432334 1.022616 0.677158 0.041 Uiso 1 1 calc R . . . .
C4 C 0.4250(5) 0.9098(4) 0.7309(4) 0.0284(16) Uani 1 1 d . . . . .
H4 H 0.370833 0.921416 0.733417 0.034 Uiso 1 1 calc R . . . .
C5 C 0.4682(4) 0.8325(4) 0.7608(4) 0.0228(14) Uani 1 1 d . . . . .
F5 F 0.7026(5) 0.9198(4) 0.6063(3) 0.100(2) Uani 1 1 d . . . . .
C33 C 0.3175(5) 0.5945(4) 0.3738(4) 0.040(2) Uani 1 1 d . . . . .
H33 H 0.255421 0.594618 0.358233 0.048 Uiso 1 1 calc R . . . .
C2 C 0.5398(5) 0.9513(4) 0.6946(4) 0.0298(16) Uani 1 1 d . . . . .
H2 H 0.566389 0.991517 0.672671 0.036 Uiso 1 1 calc R . . . .
C1 C 0.5794(4) 0.8723(4) 0.7245(4) 0.0271(15) Uani 1 1 d . . . . .
H1 H 0.633867 0.859717 0.723046 0.032 Uiso 1 1 calc R . . . .
C14 C 0.5773(5) 0.4204(4) 0.9093(4) 0.0309(16) Uani 1 1 d . . . . .
H14 H 0.629135 0.439993 0.906164 0.037 Uiso 1 1 calc R . . . .
C9 C 0.2743(6) 0.8518(5) 0.8714(5) 0.040(2) Uani 1 1 d . . . . .
H9 H 0.262395 0.902389 0.894127 0.048 Uiso 1 1 calc R . . . .
C25 C 0.8142(4) 0.6463(4) 0.7151(5) 0.0329(15) Uani 1 1 d . U . . .
C36 C 0.4990(5) 0.5915(4) 0.4208(4) 0.0272(15) Uani 1 1 d . . . . .
C26 C 0.8940(4) 0.6931(5) 0.7480(6) 0.0437(18) Uani 1 1 d . U . . .
H26 H 0.910623 0.731281 0.796101 0.052 Uiso 1 1 calc R . . . .
C10 C 0.2189(5) 0.7818(4) 0.8557(5) 0.0362(18) Uani 1 1 d . . . . .
H10 H 0.167259 0.784157 0.864574 0.043 Uiso 1 1 calc R . . . .
C34 C 0.3436(6) 0.5781(5) 0.3103(5) 0.047(2) Uani 1 1 d . . . . .
H34 H 0.299884 0.568214 0.250707 0.056 Uiso 1 1 calc R . . . .
C18 C 0.4253(5) 0.4384(4) 0.8820(5) 0.0368(18) Uani 1 1 d . . . . .
C16 C 0.5062(5) 0.3125(5) 0.9524(5) 0.0371(18) Uani 1 1 d . . . . .
H16 H 0.508483 0.258742 0.978257 0.045 Uiso 1 1 calc R . . . .
C23 C 0.7791(5) 0.6729(4) 0.8464(5) 0.0353(19) Uani 1 1 d . . . . .
C11 C 0.2416(5) 0.7091(5) 0.8267(6) 0.044(2) Uani 1 1 d . . . . .
H11 H 0.206085 0.660002 0.819045 0.052 Uiso 1 1 calc R . . . .
C17 C 0.4287(5) 0.3594(4) 0.9195(5) 0.0377(18) Uani 1 1 d . . . . .
H17 H 0.377302 0.338065 0.922380 0.045 Uiso 1 1 calc R . . . .
C29 C 0.8425(5) 0.5844(5) 0.6089(6) 0.0440(17) Uani 1 1 d . U . . .
H29 H 0.824923 0.546337 0.560568 0.053 Uiso 1 1 calc R . . . .
C35 C 0.4340(6) 0.5762(4) 0.3340(5) 0.043(2) Uani 1 1 d . . . . .
H35 H 0.452287 0.564270 0.290214 0.051 Uiso 1 1 calc R . . . .
C19 C 0.7322(6) 0.7134(5) 0.9482(5) 0.048(2) Uani 1 1 d . . . . .
H19 H 0.686158 0.732869 0.961109 0.057 Uiso 1 1 calc R . . . .
C15 C 0.5802(5) 0.3429(5) 0.9479(5) 0.042(2) Uani 1 1 d . . . . .
H15 H 0.634016 0.310505 0.971591 0.050 Uiso 1 1 calc R . . . .
C22 C 0.8649(5) 0.6566(4) 0.9136(5) 0.046(2) Uani 1 1 d . . . . .
H22 H 0.910149 0.635879 0.900207 0.055 Uiso 1 1 calc R . . . .
C20 C 0.8182(6) 0.7006(5) 1.0180(5) 0.060(3) Uani 1 1 d . . . . .
H20 H 0.830785 0.712452 1.077217 0.072 Uiso 1 1 calc R . . . .
C21 C 0.8836(6) 0.6709(5) 1.0001(6) 0.066(3) Uani 1 1 d . . . . .
H21 H 0.942128 0.660000 1.047036 0.079 Uiso 1 1 calc R . . . .
C27 C 0.9483(5) 0.6812(6) 0.7066(6) 0.055(2) Uani 1 1 d . U . . .
H27 H 1.003092 0.711536 0.726764 0.066 Uiso 1 1 calc R . . . .
C28 C 0.9225(5) 0.6263(6) 0.6377(7) 0.057(2) Uani 1 1 d . U . . .
H28 H 0.959393 0.617210 0.610043 0.069 Uiso 1 1 calc R . . . .
F15 F 0.6744(8) 0.8088(6) 1.0845(7) 0.015(2) Uani 0.336(6) 1 d D U P A 2
F7 F 0.6428(8) 0.8860(7) 0.9492(6) 0.026(3) Uani 0.336(6) 1 d D U P A 2
As3 As 0.6349(3) 0.9088(2) 1.0440(3) 0.0149(9) Uani 0.336(6) 1 d D U P A 2
F13 F 0.5264(5) 0.8692(6) 0.9940(6) 0.018(3) Uani 0.336(6) 1 d D U P A 2
F11 F 0.6263(6) 0.9310(7) 1.1389(6) 0.019(3) Uani 0.336(6) 1 d D U P A 2
F18 F 0.5944(10) 1.0089(7) 1.0040(9) 0.021(3) Uani 0.336(6) 1 d D U P A 2
F9 F 0.7442(6) 0.9457(6) 1.0929(8) 0.021(3) Uani 0.336(6) 1 d D U P A 2

loop_
_atom_site_aniso_label
_atom_site_aniso_U_11
_atom_site_aniso_U_22
_atom_site_aniso_U_33
_atom_site_aniso_U_23
_atom_site_aniso_U_13
_atom_site_aniso_U_12
As1 0.0271(4) 0.0237(4) 0.0161(3) 0.0017(3) 0.0020(3) -0.0006(3)
Fe1 0.0239(5) 0.0223(5) 0.0128(4) -0.0030(4) 0.0052(4) 0.0044(4)
As2 0.0181(9) 0.0284(9) 0.0226(8) 0.0080(7) 0.0131(7) 0.0055(7)
Cl2 0.0675(13) 0.0238(9) 0.0498(11) 0.0048(8) 0.0496(10) 0.0081(9)
Cl1 0.0678(16) 0.0219(11) 0.241(4) 0.0095(17) 0.101(2) 0.0129(11)
O2 0.012(2) 0.026(2) 0.018(2) -0.0020(18) 0.0092(17) -0.0029(17)
O1 0.036(3) 0.024(2) 0.017(2) 0.0040(19) 0.016(2) 0.009(2)
F4 0.045(3) 0.034(2) 0.086(3) 0.031(2) 0.047(3) 0.017(2)
N6 0.016(3) 0.014(3) 0.020(3) -0.004(2) 0.000(2) -0.003(2)
N1 0.025(3) 0.024(3) 0.013(3) 0.001(2) 0.003(2) 0.006(2)
F17 0.028(4) 0.029(5) 0.056(5) 0.022(3) 0.030(4) 0.021(3)
N7 0.019(3) 0.019(3) 0.017(3) -0.002(2) 0.008(2) -0.006(2)
N2 0.032(3) 0.022(3) 0.013(3) -0.001(2) 0.009(2) 0.004(2)
N3 0.026(3) 0.020(3) 0.027(3) -0.003(2) 0.012(2) 0.006(2)
F6 0.018(2) 0.086(4) 0.083(4) 0.044(3) 0.028(2) 0.012(2)
F2 0.029(2) 0.108(4) 0.057(3) -0.059(3) 0.017(2) -0.015(3)
F3 0.114(4) 0.035(3) 0.068(3) 0.021(3) 0.061(3) 0.002(3)
F16 0.021(3) 0.018(3) 0.021(3) 0.005(2) 0.010(3) 0.009(3)
F1 0.022(2) 0.042(3) 0.133(5) 0.032(3) -0.004(3) 0.003(2)
F12 0.029(3) 0.031(4) 0.030(3) 0.002(3) 0.022(3) 0.004(3)
N4 0.031(3) 0.027(3) 0.046(4) -0.007(3) 0.019(3) 0.006(3)
F8 0.024(3) 0.050(4) 0.038(4) 0.025(3) 0.025(3) 0.016(3)
N5 0.034(3) 0.021(3) 0.023(3) -0.009(3) -0.008(3) 0.006(3)
N8 0.023(3) 0.024(3) 0.056(3) 0.005(3) 0.020(2) 0.002(2)
F10 0.032(3) 0.019(3) 0.040(4) -0.001(3) 0.019(3) -0.001(2)
C30 0.018(3) 0.010(3) 0.021(3) 0.002(3) 0.010(3) -0.005(2)
F14 0.018(3) 0.055(4) 0.021(3) 0.005(3) 0.006(2) 0.002(3)
C13 0.031(4) 0.014(3) 0.021(3) -0.007(3) 0.011(3) -0.001(3)
C6 0.031(4) 0.023(4) 0.012(3) -0.006(3) 0.006(3) 0.005(3)
C24 0.013(3) 0.010(3) 0.036(4) -0.004(3) -0.002(3) -0.002(2)
C12 0.026(4) 0.019(3) 0.011(3) -0.005(3) 0.004(3) 0.002(3)
C31 0.028(4) 0.013(3) 0.012(3) 0.002(2) 0.009(3) -0.002(3)
C7 0.039(4) 0.017(3) 0.014(3) 0.001(3) 0.011(3) 0.002(3)
C32 0.025(4) 0.017(3) 0.025(4) 0.003(3) 0.004(3) -0.004(3)
C8 0.053(5) 0.016(3) 0.034(4) 0.002(3) 0.029(4) 0.005(3)
C3 0.040(4) 0.033(4) 0.027(4) 0.016(3) 0.014(3) 0.012(3)
C4 0.032(4) 0.034(4) 0.017(3) 0.010(3) 0.010(3) 0.011(3)
C5 0.030(4) 0.025(4) 0.011(3) 0.001(3) 0.007(3) 0.006(3)
F5 0.140(6) 0.063(4) 0.036(3) -0.021(3) -0.009(3) -0.040(4)
C33 0.051(5) 0.025(4) 0.021(4) 0.006(3) -0.002(3) -0.015(3)
C2 0.032(4) 0.032(4) 0.020(3) 0.011(3) 0.007(3) 0.004(3)
C1 0.026(4) 0.033(4) 0.013(3) 0.003(3) 0.001(3) 0.005(3)
C14 0.027(4) 0.030(4) 0.026(4) 0.007(3) 0.005(3) -0.003(3)
C9 0.073(6) 0.021(4) 0.048(5) 0.002(3) 0.046(4) 0.016(4)
C25 0.011(3) 0.022(3) 0.057(4) 0.008(3) 0.008(3) 0.005(2)
C36 0.045(4) 0.014(3) 0.028(4) 0.005(3) 0.022(3) 0.001(3)
C26 0.015(3) 0.028(4) 0.068(5) 0.009(3) 0.003(3) 0.004(3)
C10 0.055(5) 0.028(4) 0.040(4) 0.011(3) 0.034(4) 0.019(4)
C34 0.070(6) 0.024(4) 0.018(4) 0.004(3) -0.004(4) -0.012(4)
C18 0.044(5) 0.022(4) 0.049(5) -0.011(3) 0.026(4) 0.005(3)
C16 0.044(5) 0.029(4) 0.028(4) -0.002(3) 0.009(3) -0.010(4)
C23 0.027(4) 0.011(3) 0.043(4) -0.006(3) -0.004(3) 0.008(3)
C11 0.049(5) 0.025(4) 0.067(6) -0.004(4) 0.036(4) 0.003(4)
C17 0.050(5) 0.023(4) 0.045(5) -0.013(4) 0.026(4) -0.016(4)
C29 0.025(3) 0.043(4) 0.071(4) 0.018(3) 0.028(3) 0.016(3)
C35 0.098(7) 0.010(3) 0.020(4) 0.000(3) 0.028(4) -0.004(4)
C19 0.061(5) 0.029(4) 0.020(4) -0.016(3) -0.009(4) 0.013(4)
C15 0.026(4) 0.034(4) 0.044(5) 0.018(4) -0.002(3) -0.003(3)
C22 0.027(4) 0.020(4) 0.046(5) -0.010(4) -0.019(3) 0.006(3)
C20 0.078(7) 0.027(4) 0.021(4) -0.008(3) -0.021(4) 0.015(4)
C21 0.058(6) 0.021(4) 0.053(6) -0.009(4) -0.028(5) 0.019(4)
C27 0.009(3) 0.064(5) 0.083(5) 0.028(4) 0.014(3) 0.006(3)
C28 0.025(4) 0.067(5) 0.085(5) 0.023(4) 0.030(4) 0.016(3)
F15 0.025(6) 0.007(5) 0.013(5) 0.002(4) 0.011(5) 0.006(4)
F7 0.040(7) 0.026(6) 0.020(5) 0.006(4) 0.020(5) 0.008(5)
As3 0.0151(18) 0.0160(19) 0.0163(15) -0.0028(12) 0.0097(13) -0.0040(13)
F13 0.012(5) 0.019(5) 0.021(5) 0.005(4) 0.004(4) -0.002(4)
F11 0.020(5) 0.024(7) 0.015(5) -0.003(4) 0.010(4) 0.003(5)
F18 0.032(7) 0.010(7) 0.027(7) 0.002(5) 0.017(6) 0.003(5)
F9 0.011(5) 0.016(5) 0.041(7) -0.011(5) 0.015(4) -0.010(4)

loop_
_atom_type_symbol
_atom_type_description
_atom_type_scat_dispersion_real
_atom_type_scat_dispersion_imag
_atom_type_scat_source
C C 0.0033 0.0016 'International Tables Vol C Tables 4.2.6.8 and 6.1.1.4'
H H 0.0000 0.0000 'International Tables Vol C Tables 4.2.6.8 and 6.1.1.4'
As As 0.0499 2.0058 'International Tables Vol C Tables 4.2.6.8 and 6.1.1.4'
Cl Cl 0.1484 0.1585 'International Tables Vol C Tables 4.2.6.8 and 6.1.1.4'
F F 0.0171 0.0103 'International Tables Vol C Tables 4.2.6.8 and 6.1.1.4'
Fe Fe 0.3463 0.8444 'International Tables Vol C Tables 4.2.6.8 and 6.1.1.4'
N N 0.0061 0.0033 'International Tables Vol C Tables 4.2.6.8 and 6.1.1.4'
O O 0.0106 0.0060 'International Tables Vol C Tables 4.2.6.8 and 6.1.1.4'

loop_
_geom_angle_atom_site_label_1
_geom_angle_atom_site_label_2
_geom_angle_atom_site_label_3
_geom_angle
F4 As1 F2 90.2(2)
F4 As1 F3 89.2(2)
F4 As1 F1 178.9(3)
F6 As1 F4 90.7(2)
F6 As1 F2 91.5(3)
F6 As1 F3 178.4(3)
F6 As1 F1 88.8(3)
F6 As1 F5 91.0(3)
F2 As1 F3 86.9(3)
F2 As1 F1 88.8(3)
F1 As1 F3 91.2(3)
F5 As1 F4 90.0(3)
F5 As1 F2 177.4(3)
F5 As1 F3 90.6(3)
F5 As1 F1 91.0(3)
O2 Fe1 O1 99.72(16)
O2 Fe1 N6 72.95(16)
O2 Fe1 N1 96.00(17)
O2 Fe1 N2 95.80(17)
O2 Fe1 N5 146.3(2)
O1 Fe1 N1 144.35(18)
O1 Fe1 N5 90.8(2)
N6 Fe1 O1 98.84(18)
N6 Fe1 N1 116.4(2)
N6 Fe1 N2 165.4(2)
N6 Fe1 N5 73.8(2)
N2 Fe1 O1 73.48(18)
N2 Fe1 N1 73.2(2)
N2 Fe1 N5 117.9(2)
N5 Fe1 N1 93.6(2)
F17 As2 F16 178.9(4)
F17 As2 F14 89.9(4)
F16 As2 F14 89.1(3)
F12 As2 F17 90.8(3)
F12 As2 F16 89.5(3)
F12 As2 F8 178.7(3)
F12 As2 F10 91.1(3)
F12 As2 F14 89.6(3)
F8 As2 F17 89.6(3)
F8 As2 F16 90.0(3)
F8 As2 F14 89.2(3)
F10 As2 F17 90.4(4)
F10 As2 F16 90.6(3)
F10 As2 F8 90.0(3)
F10 As2 F14 179.2(3)
C30 O2 Fe1 118.4(4)
C12 O1 Fe1 117.3(4)
N7 N6 Fe1 116.1(4)
C24 N6 Fe1 121.3(4)
C24 N6 N7 121.8(5)
C5 N1 Fe1 116.1(4)
C1 N1 Fe1 122.7(4)
C1 N1 C5 119.0(5)
N6 N7 H7 123.2
C30 N7 N6 113.7(5)
C30 N7 H7 123.2
N3 N2 Fe1 115.3(4)
C6 N2 Fe1 121.9(5)
C6 N2 N3 122.7(5)
N2 N3 H3 122.9
C12 N3 N2 114.2(5)
C12 N3 H3 122.9
C11 N4 C7 118.3(6)
C23 N5 Fe1 116.2(4)
C19 N5 Fe1 123.0(6)
C19 N5 C23 118.4(6)
C29 N8 C25 118.0(6)
O2 C30 N7 118.8(5)
O2 C30 C31 119.1(5)
N7 C30 C31 122.1(5)
C14 C13 C12 114.9(6)
C14 C13 C18 116.5(6)
C18 C13 C12 128.6(6)
N2 C6 C7 124.4(6)
N2 C6 C5 112.5(6)
C7 C6 C5 123.1(5)
N6 C24 C25 125.1(6)
N6 C24 C23 111.6(6)
C23 C24 C25 123.3(6)
O1 C12 N3 119.4(6)
O1 C12 C13 119.7(6)
N3 C12 C13 120.8(6)
C32 C31 C30 114.2(5)
C36 C31 C30 128.3(6)
C36 C31 C32 117.5(6)
N4 C7 C6 114.5(6)
N4 C7 C8 121.6(6)
C8 C7 C6 123.8(6)
C31 C32 H32 119.3
C33 C32 C31 121.5(7)
C33 C32 H32 119.3
C7 C8 H8 120.8
C9 C8 C7 118.4(7)
C9 C8 H8 120.8
C4 C3 H3A 120.4
C2 C3 H3A 120.4
C2 C3 C4 119.1(6)
C3 C4 H4 120.1
C3 C4 C5 119.8(6)
C5 C4 H4 120.1
N1 C5 C6 114.5(5)
N1 C5 C4 120.8(6)
C4 C5 C6 124.5(6)
C32 C33 H33 119.7
C34 C33 C32 120.6(8)
C34 C33 H33 119.7
C3 C2 H2 120.8
C3 C2 C1 118.5(7)
C1 C2 H2 120.8
N1 C1 C2 122.7(6)
N1 C1 H1 118.6
C2 C1 H1 118.6
C13 C14 H14 119.1
C15 C14 C13 121.7(7)
C15 C14 H14 119.1
C8 C9 H9 120.0
C8 C9 C10 120.0(6)
C10 C9 H9 120.0
N8 C25 C24 115.6(6)
N8 C25 C26 122.5(7)
C26 C25 C24 121.9(7)
C31 C36 Cl2 123.2(5)
C35 C36 Cl2 116.9(6)
C35 C36 C31 119.9(7)
C25 C26 H26 121.5
C25 C26 C27 117.0(8)
C27 C26 H26 121.5
C9 C10 H10 121.2
C11 C10 C9 117.5(7)
C11 C10 H10 121.2
C33 C34 H34 120.4
C33 C34 C35 119.3(7)
C35 C34 H34 120.4
C13 C18 Cl1 122.1(6)
C17 C18 Cl1 116.8(6)
C17 C18 C13 121.1(7)
C17 C16 H16 119.9
C15 C16 H16 119.9
C15 C16 C17 120.1(7)
N5 C23 C24 114.9(5)
N5 C23 C22 121.3(7)
C22 C23 C24 123.5(7)
N4 C11 C10 123.7(7)
N4 C11 H11 118.1
C10 C11 H11 118.1
C18 C17 H17 120.0
C16 C17 C18 120.0(7)
C16 C17 H17 120.0
N8 C29 H29 118.2
N8 C29 C28 123.6(9)
C28 C29 H29 118.2
C36 C35 H35 119.4
C34 C35 C36 121.1(7)
C34 C35 H35 119.4
N5 C19 H19 118.8
N5 C19 C20 122.4(8)
C20 C19 H19 118.8
C14 C15 H15 119.8
C16 C15 C14 120.5(7)
C16 C15 H15 119.8
C23 C22 H22 120.4
C21 C22 C23 119.1(8)
C21 C22 H22 120.4
C19 C20 H20 120.5
C21 C20 C19 119.0(8)
C21 C20 H20 120.5
C22 C21 H21 120.2
C20 C21 C22 119.6(7)
C20 C21 H21 120.2
C26 C27 H27 119.9
C28 C27 C26 120.1(8)
C28 C27 H27 119.9
C29 C28 H28 120.6
C27 C28 C29 118.8(8)
C27 C28 H28 120.6
F15 As3 F18 179.3(6)
F7 As3 F15 90.0(5)
F7 As3 F13 89.2(5)
F7 As3 F11 179.5(6)
F7 As3 F18 90.6(6)
F7 As3 F9 89.6(6)
F13 As3 F15 89.2(5)
F13 As3 F18 90.4(6)
F11 As3 F15 89.8(5)
F11 As3 F13 90.3(5)
F11 As3 F18 89.7(6)
F9 As3 F15 89.5(5)
F9 As3 F13 178.2(5)
F9 As3 F11 90.8(5)
F9 As3 F18 90.9(6)

loop_
_geom_bond_atom_site_label_1
_geom_bond_atom_site_label_2
_geom_bond_distance
As1 F4 1.695(4)
As1 F6 1.690(4)
As1 F2 1.699(4)
As1 F3 1.723(5)
As1 F1 1.715(5)
As1 F5 1.691(5)
Fe1 O2 2.097(4)
Fe1 O1 2.126(4)
Fe1 N6 2.114(5)
Fe1 N1 2.163(5)
Fe1 N2 2.119(5)
Fe1 N5 2.139(5)
As2 F17 1.730(6)
As2 F16 1.736(5)
As2 F12 1.717(5)
As2 F8 1.727(5)
As2 F10 1.718(6)
As2 F14 1.744(5)
Cl2 C36 1.734(7)
Cl1 C18 1.731(7)
O2 C30 1.256(7)
O1 C12 1.249(7)
N6 N7 1.364(7)
N6 C24 1.310(7)
N1 C5 1.355(8)
N1 C1 1.331(8)
N7 H7 0.8800
N7 C30 1.347(7)
N2 N3 1.373(7)
N2 C6 1.295(8)
N3 H3 0.8800
N3 C12 1.358(8)
N4 C7 1.352(9)
N4 C11 1.336(9)
N5 C23 1.363(9)
N5 C19 1.326(9)
N8 C25 1.348(9)
N8 C29 1.332(9)
C30 C31 1.494(8)
C13 C12 1.481(9)
C13 C14 1.395(9)
C13 C18 1.417(10)
C6 C7 1.481(9)
C6 C5 1.485(9)
C24 C25 1.489(10)
C24 C23 1.472(10)
C31 C32 1.403(9)
C31 C36 1.402(9)
C7 C8 1.390(9)
C32 H32 0.9500
C32 C33 1.374(9)
C8 H8 0.9500
C8 C9 1.385(10)
C3 H3A 0.9500
C3 C4 1.383(9)
C3 C2 1.376(10)
C4 H4 0.9500
C4 C5 1.391(9)
C33 H33 0.9500
C33 C34 1.370(12)
C2 H2 0.9500
C2 C1 1.395(9)
C1 H1 0.9500
C14 H14 0.9500
C14 C15 1.381(10)
C9 H9 0.9500
C9 C10 1.389(11)
C25 C26 1.400(9)
C36 C35 1.392(10)
C26 H26 0.9500
C26 C27 1.404(12)
C10 H10 0.9500
C10 C11 1.373(10)
C34 H34 0.9500
C34 C35 1.380(12)
C18 C17 1.392(10)
C16 H16 0.9500
C16 C17 1.371(10)
C16 C15 1.371(10)
C23 C22 1.385(9)
C11 H11 0.9500
C17 H17 0.9500
C29 H29 0.9500
C29 C28 1.369(11)
C35 H35 0.9500
C19 H19 0.9500
C19 C20 1.394(10)
C15 H15 0.9500
C22 H22 0.9500
C22 C21 1.378(12)
C20 H20 0.9500
C20 C21 1.356(14)
C21 H21 0.9500
C27 H27 0.9500
C27 C28 1.359(13)
C28 H28 0.9500
F15 As3 1.730(9)
F7 As3 1.723(8)
As3 F13 1.730(8)
As3 F11 1.729(8)
As3 F18 1.731(10)
As3 F9 1.727(8)
